data_7720908
loop_
_publ_author_name
'Elkik, Hussin'
'Iqbal, Muhammad Mujahid'
'Munawar, Aqsa'
'Yang, Zhihua'
'Zhang, Fangfang'
'Pan, Shilie'

_publ_section_title
;
 Synthesis and characterization of hydrated alkali metal calcium nitrates
 ACa(NO<sub>3</sub>)<sub>3</sub>&#xb7;2H<sub>2</sub>O (A = NH<sub>4</sub>,
 Rb, Cs) as short ultraviolet birefringent materials.
;
_journal_issue 18
_journal_name_full 'Dalton transactions (Cambridge, England : 2003)'
_journal_page_first 7197
_journal_page_last 7203
_journal_paper_doi 10.1039/d6dt00380j
_journal_volume 55
_journal_year 2026
_chemical_formula_moiety 'Ca Cs H4 N3 O11'
_chemical_formula_sum 'Ca Cs H4 N3 O11'
_chemical_formula_weight 395.05
_space_group_crystal_system triclinic
_space_group_IT_number 2
_space_group_name_Hall '-P 1'
_space_group_name_H-M_alt 'P -1'
_atom_sites_solution_hydrogens difmap
_atom_sites_solution_primary dual
_audit_creation_date 2026-03-18
_audit_creation_method
;
Olex2 1.5-alpha
(compiled 2026.02.28 svn.rb976bf26 for OlexSys, GUI svn.r7508)
;
_audit_update_record
;
2026-03-23 deposited with the CCDC.	2026-04-09 downloaded from the CCDC.
;
_cell_angle_alpha 98.414(6)
_cell_angle_beta 92.822(7)
_cell_angle_gamma 92.713(7)
_cell_formula_units_Z 2
_cell_length_a 6.4566(14)
_cell_length_b 7.6617(16)
_cell_length_c 10.810(2)
_cell_measurement_reflns_used 8220
_cell_measurement_temperature 296.15
_cell_measurement_theta_max 27.45
_cell_measurement_theta_min 2.69
_cell_volume 527.55(19)
_computing_cell_refinement 'SAINT V8.41 (?, 2016)'
_computing_data_reduction 'SAINT V8.41 (?, 2016)'
_computing_molecular_graphics 'Olex2 1.5-alpha (Dolomanov et al., 2009)'
_computing_publication_material 'Olex2 1.5-alpha (Dolomanov et al., 2009)'
_computing_structure_refinement 'SHELXL 2018/3 (Sheldrick, 2015)'
_computing_structure_solution 'SHELXT 2018/2 (Sheldrick, 2018)'
_diffrn_ambient_temperature 296.15
_diffrn_measured_fraction_theta_full 0.993
_diffrn_measured_fraction_theta_max 0.992
_diffrn_measurement_device_type 'Bruker APEX-II CCD'
_diffrn_measurement_method '\f and \w scans'
_diffrn_radiation_type MoK\a
_diffrn_radiation_wavelength 0.71073
_diffrn_reflns_av_R_equivalents 0.0390
_diffrn_reflns_av_unetI/netI 0.0355
_diffrn_reflns_Laue_measured_fraction_full 0.993
_diffrn_reflns_Laue_measured_fraction_max 0.992
_diffrn_reflns_limit_h_max 8
_diffrn_reflns_limit_h_min -8
_diffrn_reflns_limit_k_max 9
_diffrn_reflns_limit_k_min -9
_diffrn_reflns_limit_l_max 13
_diffrn_reflns_limit_l_min -13
_diffrn_reflns_number 10045
_diffrn_reflns_point_group_measured_fraction_full 0.993
_diffrn_reflns_point_group_measured_fraction_max 0.992
_diffrn_reflns_theta_full 25.242
_diffrn_reflns_theta_max 27.449
_diffrn_reflns_theta_min 1.907
_diffrn_source_current 1.4
_diffrn_source_power 0.07
_diffrn_source_voltage 50.0
_diffrn_standards_number 0
_exptl_absorpt_coefficient_mu 4.052
_exptl_absorpt_correction_T_max 0.7455
_exptl_absorpt_correction_T_min 0.4247
_exptl_absorpt_correction_type multi-scan
_exptl_absorpt_process_details
;
SADABS-2016/2 (Bruker,2016/2) was used for absorption correction.
wR2(int) was 0.1400 before and 0.0533 after correction.
The Ratio of minimum to maximum transmission is 0.5697.
The \l/2 correction factor is Not present.
;
_exptl_crystal_colour 'clear light colourless'
_exptl_crystal_colour_lustre clear
_exptl_crystal_colour_modifier light
_exptl_crystal_colour_primary colourless
_exptl_crystal_density_diffrn 2.487
_exptl_crystal_description block
_exptl_crystal_F_000 376
_exptl_crystal_size_max 0.12
_exptl_crystal_size_mid 0.11
_exptl_crystal_size_min 0.08
_refine_diff_density_max 0.797
_refine_diff_density_min -0.375
_refine_diff_density_rms 0.106
_refine_ls_extinction_coef 0.0233(18)
_refine_ls_extinction_expression Fc^*^=kFc[1+0.001xFc^2^\l^3^/sin(2\q)]^-1/4^
_refine_ls_extinction_method 'SHELXL-2018/3 (Sheldrick 2018)'
_refine_ls_goodness_of_fit_ref 1.100
_refine_ls_hydrogen_treatment constr
_refine_ls_matrix_type full
_refine_ls_number_parameters 148
_refine_ls_number_reflns 2383
_refine_ls_number_restraints 0
_refine_ls_restrained_S_all 1.100
_refine_ls_R_factor_all 0.0244
_refine_ls_R_factor_gt 0.0232
_refine_ls_shift/su_max 0.001
_refine_ls_shift/su_mean 0.000
_refine_ls_structure_factor_coef Fsqd
_refine_ls_weighting_details 'w=1/[\s^2^(Fo^2^)+(0.0210P)^2^+0.3315P] where P=(Fo^2^+2Fc^2^)/3'
_refine_ls_weighting_scheme calc
_refine_ls_wR_factor_gt 0.0567
_refine_ls_wR_factor_ref 0.0573
_reflns_Friedel_coverage 0.000
_reflns_number_gt 2271
_reflns_number_total 2383
_reflns_threshold_expression 'I > 2\s(I)'
_cod_data_source_file d6dt00380j2.cif
_cod_data_source_block hu360c
_cod_depositor_comments 'Adding full bibliography for 7720907--7720909.cif.'
_cod_original_sg_symbol_H-M P-1
_cod_database_code 7720908
_shelx_shelxl_version_number 2018/3
_shelx_space_group_comment
;
The symmetry employed for this shelxl refinement is uniquely defined
by the following loop, which should always be used as a source of
symmetry information in preference to the above space-group names.
They are only intended as comments.
;
_shelx_estimated_absorpt_t_max 0.738
_shelx_estimated_absorpt_t_min 0.642
_olex2_refinement_description
;
1. Fixed Uiso
 At 1.5 times of:
  All O(H,H) groups
2.a Rotating group:
 O5(H5A,H5B), O4(H4A,H4B)
;
_olex2_submission_special_instructions 'No special instructions were received'

loop_
_space_group_symop_operation_xyz
'x, y, z'
'-x, -y, -z'

loop_
_atom_site_label
_atom_site_type_symbol
_atom_site_fract_x
_atom_site_fract_y
_atom_site_fract_z
_atom_site_U_iso_or_equiv
_atom_site_adp_type
_atom_site_occupancy
_atom_site_site_symmetry_order
_atom_site_calc_flag
_atom_site_refinement_flags_posn
_atom_site_refinement_flags_adp
_atom_site_refinement_flags_occupancy
_atom_site_disorder_assembly
_atom_site_disorder_group
Cs1 Cs 0.73946(2) 1.08248(2) 0.75059(2) 0.04159(9) Uani 1 1 d . . . . .
Ca1 Ca 0.76169(6) 0.42273(5) 0.24843(4) 0.02642(11) Uani 1 1 d . . . . .
O2 O 0.9118(3) 0.7059(3) 0.37131(18) 0.0438(4) Uani 1 1 d . . . . .
O3 O 0.5797(3) 0.6737(3) 0.36893(19) 0.0476(4) Uani 1 1 d . . . . .
O5 O 0.7391(3) 0.3342(3) 0.44820(19) 0.0525(5) Uani 1 1 d . . . . .
H5A H 0.624827 0.331741 0.494861 0.079 Uiso 1 1 d R U . . .
H5B H 0.842585 0.294706 0.496163 0.079 Uiso 1 1 d R U . . .
O6 O 0.7387(4) 0.0686(3) 0.19856(19) 0.0529(5) Uani 1 1 d . . . . .
O8 O 0.7705(4) 0.2196(2) 0.04818(19) 0.0499(5) Uani 1 1 d . . . . .
O10 O 0.1022(3) 0.3105(3) 0.3004(2) 0.0562(5) Uani 1 1 d . . . . .
O4 O 0.7012(4) 0.5970(3) 0.08644(19) 0.0535(5) Uani 1 1 d . . . . .
H4A H 0.763911 0.554599 0.019991 0.080 Uiso 1 1 d R U . . .
H4B H 0.759801 0.702757 0.106988 0.080 Uiso 1 1 d R U . . .
N1 N 0.7440(3) 0.7673(3) 0.40602(18) 0.0368(4) Uani 1 1 d . . . . .
O11 O 0.1569(4) 0.4938(3) 0.1759(2) 0.0589(5) Uani 1 1 d . . . . .
O9 O 0.4019(3) 0.3287(3) 0.2285(3) 0.0644(7) Uani 1 1 d . . . . .
N3 N 0.2251(3) 0.3800(3) 0.2354(2) 0.0349(4) Uani 1 1 d . . . . .
N2 N 0.7535(4) 0.0718(3) 0.0846(2) 0.0395(4) Uani 1 1 d . . . . .
O1 O 0.7368(5) 0.9102(3) 0.4707(2) 0.0711(7) Uani 1 1 d . . . . .
O7 O 0.7487(6) -0.0653(3) 0.0086(2) 0.0760(8) Uani 1 1 d . . . . .

loop_
_atom_site_aniso_label
_atom_site_aniso_U_11
_atom_site_aniso_U_22
_atom_site_aniso_U_33
_atom_site_aniso_U_23
_atom_site_aniso_U_13
_atom_site_aniso_U_12
Cs1 0.05522(13) 0.03166(11) 0.03995(12) 0.01092(6) 0.00708(7) 0.00182(7)
Ca1 0.0237(2) 0.0286(2) 0.0282(2) 0.00705(17) 0.00335(16) 0.00368(15)
O2 0.0349(9) 0.0490(10) 0.0458(10) 0.0019(8) 0.0053(7) -0.0012(7)
O3 0.0334(9) 0.0517(11) 0.0567(12) 0.0017(9) 0.0073(8) 0.0084(8)
O5 0.0400(9) 0.0824(15) 0.0440(10) 0.0326(10) 0.0111(8) 0.0156(9)
O6 0.0684(13) 0.0548(12) 0.0379(10) 0.0130(8) 0.0067(9) 0.0039(10)
O8 0.0800(14) 0.0262(8) 0.0439(10) 0.0057(7) 0.0082(9) 0.0023(8)
O10 0.0399(10) 0.0611(13) 0.0759(15) 0.0293(11) 0.0177(9) 0.0132(9)
O4 0.0904(15) 0.0334(9) 0.0384(10) 0.0148(7) -0.0030(10) -0.0006(9)
N1 0.0468(11) 0.0360(10) 0.0282(9) 0.0041(7) 0.0059(8) 0.0077(8)
O11 0.0791(15) 0.0418(11) 0.0607(13) 0.0160(9) 0.0172(11) 0.0149(10)
O9 0.0246(8) 0.0451(11) 0.118(2) -0.0095(12) 0.0115(10) -0.0009(7)
N3 0.0268(8) 0.0287(9) 0.0466(11) -0.0033(8) 0.0028(8) 0.0008(7)
N2 0.0500(12) 0.0313(10) 0.0370(11) 0.0050(8) 0.0014(9) 0.0009(8)
O1 0.1021(19) 0.0489(13) 0.0574(14) -0.0141(10) 0.0121(13) 0.0133(12)
O7 0.150(3) 0.0270(10) 0.0496(13) 0.0026(9) 0.0067(14) -0.0005(12)

loop_
_atom_type_symbol
_atom_type_description
_atom_type_scat_dispersion_real
_atom_type_scat_dispersion_imag
_atom_type_scat_source
Ca Ca 0.2262 0.3064 'International Tables Vol C Tables 4.2.6.8 and 6.1.1.4'
Cs Cs -0.3680 2.1192 'International Tables Vol C Tables 4.2.6.8 and 6.1.1.4'
H H 0.0000 0.0000 'International Tables Vol C Tables 4.2.6.8 and 6.1.1.4'
N N 0.0061 0.0033 'International Tables Vol C Tables 4.2.6.8 and 6.1.1.4'
O O 0.0106 0.0060 'International Tables Vol C Tables 4.2.6.8 and 6.1.1.4'

loop_
_geom_angle_atom_site_label_1
_geom_angle_atom_site_label_2
_geom_angle_atom_site_label_3
_geom_angle
_geom_angle_site_symmetry_1
_geom_angle_site_symmetry_3
_geom_angle_publ_flag
O2 Cs1 O3 85.88(5) 2_776 2_676 ?
O2 Cs1 O6 157.95(5) 2_776 2_666 ?
O2 Cs1 O6 66.28(5) 2_776 2_766 ?
O2 Cs1 O8 107.77(5) 2_776 1_566 ?
O2 Cs1 O10 100.99(5) 2_776 2_666 ?
O2 Cs1 O11 56.28(5) 2_776 2_676 ?
O2 Cs1 O9 138.73(5) 2_776 2_666 ?
O2 Cs1 N3 120.69(5) 2_776 2_666 ?
O2 Cs1 N2 121.31(5) 2_776 1_566 ?
O3 Cs1 O6 152.10(5) 2_676 2_766 ?
O3 Cs1 O6 72.92(5) 2_676 2_666 ?
O3 Cs1 O8 106.11(5) 2_676 1_566 ?
O3 Cs1 O10 139.69(6) 2_676 2_666 ?
O3 Cs1 O11 64.77(6) 2_676 2_676 ?
O3 Cs1 O9 119.82(5) 2_676 2_666 ?
O3 Cs1 N3 136.64(5) 2_676 2_666 ?
O3 Cs1 N2 119.24(5) 2_676 1_566 ?
O6 Cs1 O6 134.45(6) 2_666 2_766 ?
O6 Cs1 N3 74.03(5) 2_666 2_666 ?
O6 Cs1 N2 75.87(5) 2_666 1_566 ?
O8 Cs1 O6 84.46(5) 1_566 2_666 ?
O8 Cs1 O6 85.18(5) 1_566 2_766 ?
O8 Cs1 O11 66.02(5) 1_566 2_676 ?
O8 Cs1 O9 95.95(6) 1_566 2_666 ?
O8 Cs1 N3 97.76(5) 1_566 2_666 ?
O8 Cs1 N2 20.07(5) 1_566 1_566 ?
O10 Cs1 O6 91.72(5) 2_666 2_666 ?
O10 Cs1 O6 50.99(5) 2_666 2_766 ?
O10 Cs1 O8 109.24(6) 2_666 1_566 ?
O10 Cs1 O11 149.56(6) 2_666 2_676 ?
O10 Cs1 O9 38.26(5) 2_666 2_666 ?
O10 Cs1 N3 20.00(5) 2_666 2_666 ?
O10 Cs1 N2 91.13(5) 2_666 1_566 ?
O11 Cs1 O6 116.73(6) 2_676 2_666 ?
O11 Cs1 O6 98.82(5) 2_676 2_766 ?
O11 Cs1 O9 161.47(7) 2_676 2_666 ?
O11 Cs1 N3 157.99(5) 2_676 2_666 ?
O11 Cs1 N2 86.00(5) 2_676 1_566 ?
O9 Cs1 O6 54.13(5) 2_666 2_666 ?
O9 Cs1 O6 83.16(5) 2_666 2_766 ?
O9 Cs1 N3 19.95(4) 2_666 2_666 ?
O9 Cs1 N2 76.21(6) 2_666 1_566 ?
N3 Cs1 O6 63.68(5) 2_666 2_766 ?
N3 Cs1 N2 77.97(5) 2_666 1_566 ?
N2 Cs1 O6 79.46(5) 1_566 2_766 ?
O1 Cs1 O2 73.83(7) . 2_776 ?
O1 Cs1 O3 80.63(6) . 2_676 ?
O1 Cs1 O6 96.28(7) . 2_666 ?
O1 Cs1 O6 89.44(7) . 2_766 ?
O1 Cs1 O8 173.08(6) . 1_566 ?
O1 Cs1 O10 63.89(7) . 2_666 ?
O1 Cs1 O11 119.27(7) . 2_676 ?
O1 Cs1 O9 79.05(7) . 2_666 ?
O1 Cs1 N3 75.91(6) . 2_666 ?
O1 Cs1 N2 153.87(6) . 1_566 ?
O1 Cs1 O7 134.43(6) . 1_566 ?
O7 Cs1 O2 130.17(7) 1_566 2_776 ?
O7 Cs1 O3 131.17(7) 1_566 2_676 ?
O7 Cs1 O6 70.75(7) 1_566 2_666 ?
O7 Cs1 O6 73.26(7) 1_566 2_766 ?
O7 Cs1 O8 39.48(5) 1_566 1_566 ?
O7 Cs1 O10 72.81(6) 1_566 2_666 ?
O7 Cs1 O11 105.10(6) 1_566 2_676 ?
O7 Cs1 O9 57.62(6) 1_566 2_666 ?
O7 Cs1 N3 58.57(5) 1_566 2_666 ?
O7 Cs1 N2 19.46(5) 1_566 1_566 ?
O2 Ca1 O3 50.49(6) . . ?
O2 Ca1 O6 151.17(7) . . ?
O2 Ca1 N1 25.08(6) . . ?
O2 Ca1 O11 70.16(6) . 1_655 ?
O2 Ca1 N3 77.58(6) . 1_655 ?
O2 Ca1 N2 158.09(6) . . ?
O3 Ca1 O6 140.43(7) . . ?
O3 Ca1 N1 25.41(6) . . ?
O3 Ca1 O11 117.89(7) . 1_655 ?
O3 Ca1 N3 127.91(6) . 1_655 ?
O3 Ca1 N2 151.39(6) . . ?
O5 Ca1 O2 83.65(8) . . ?
O5 Ca1 O3 77.35(7) . . ?
O5 Ca1 O6 76.42(7) . . ?
O5 Ca1 O8 125.20(8) . . ?
O5 Ca1 O10 73.69(7) . 1_655 ?
O5 Ca1 O4 157.44(8) . . ?
O5 Ca1 N1 79.39(7) . . ?
O5 Ca1 O11 116.13(7) . 1_655 ?
O5 Ca1 O9 82.54(9) . . ?
O5 Ca1 N3 95.22(6) . 1_655 ?
O5 Ca1 N2 100.95(7) . . ?
O6 Ca1 N1 155.49(6) . . ?
O6 Ca1 O11 100.17(7) . 1_655 ?
O6 Ca1 N3 83.65(6) . 1_655 ?
O6 Ca1 N2 24.54(6) . . ?
O8 Ca1 O2 144.49(7) . . ?
O8 Ca1 O3 145.87(7) . . ?
O8 Ca1 O6 48.81(6) . . ?
O8 Ca1 N1 155.30(6) . . ?
O8 Ca1 O11 77.77(7) . 1_655 ?
O8 Ca1 N3 79.36(7) . 1_655 ?
O8 Ca1 N2 24.26(6) . . ?
O10 Ca1 O2 84.01(7) 1_655 . ?
O10 Ca1 O3 128.12(7) 1_655 . ?
O10 Ca1 O6 70.61(7) 1_655 . ?
O10 Ca1 O8 85.32(8) 1_655 . ?
O10 Ca1 N1 106.26(7) 1_655 . ?
O10 Ca1 O11 47.26(7) 1_655 1_655 ?
O10 Ca1 N3 23.20(6) 1_655 1_655 ?
O10 Ca1 N2 76.92(7) 1_655 . ?
O4 Ca1 O2 84.43(7) . . ?
O4 Ca1 O3 80.28(8) . . ?
O4 Ca1 O6 120.84(7) . . ?
O4 Ca1 O8 73.82(7) . . ?
O4 Ca1 O10 123.90(8) . 1_655 ?
O4 Ca1 N1 81.69(7) . . ?
O4 Ca1 O11 77.26(8) . 1_655 ?
O4 Ca1 O9 88.90(9) . . ?
O4 Ca1 N3 100.83(7) . 1_655 ?
O4 Ca1 N2 97.24(7) . . ?
N1 Ca1 N3 102.57(6) . 1_655 ?
N1 Ca1 N2 176.72(6) . . ?
O11 Ca1 N1 93.95(6) 1_655 . ?
O11 Ca1 N3 24.15(6) 1_655 1_655 ?
O11 Ca1 N2 88.83(6) 1_655 . ?
O9 Ca1 O2 125.42(7) . . ?
O9 Ca1 O3 74.97(7) . . ?
O9 Ca1 O6 72.69(7) . . ?
O9 Ca1 O8 82.60(8) . . ?
O9 Ca1 O10 139.88(8) . 1_655 ?
O9 Ca1 N1 100.36(7) . . ?
O9 Ca1 O11 158.46(9) . 1_655 ?
O9 Ca1 N3 156.13(6) . 1_655 ?
O9 Ca1 N2 76.49(7) . . ?
N2 Ca1 N3 80.66(6) . 1_655 ?
Ca1 O2 Cs1 117.61(7) . 2_776 ?
N1 O2 Cs1 124.54(15) . 2_776 ?
N1 O2 Ca1 97.34(13) . . ?
Ca1 O3 Cs1 125.40(8) . 2_676 ?
N1 O3 Cs1 108.05(15) . 2_676 ?
N1 O3 Ca1 95.46(13) . . ?
Ca1 O5 H5A 127.7 . . ?
Ca1 O5 H5B 127.8 . . ?
H5A O5 H5B 104.5 . . ?
Cs1 O6 Cs1 134.45(6) 2_666 2_766 ?
Ca1 O6 Cs1 109.17(7) . 2_666 ?
Ca1 O6 Cs1 107.75(7) . 2_766 ?
N2 O6 Cs1 109.54(16) . 2_666 ?
N2 O6 Cs1 94.92(16) . 2_766 ?
N2 O6 Ca1 91.78(15) . . ?
Ca1 O8 Cs1 159.54(8) . 1_544 ?
N2 O8 Cs1 97.92(14) . 1_544 ?
N2 O8 Ca1 101.43(15) . . ?
Ca1 O10 Cs1 130.08(9) 1_455 2_666 ?
N3 O10 Cs1 97.61(14) . 2_666 ?
N3 O10 Ca1 105.03(15) . 1_455 ?
Ca1 O4 H4A 110.1 . . ?
Ca1 O4 H4B 110.8 . . ?
H4A O4 H4B 103.3 . . ?
Ca1 N1 Cs1 97.90(6) . 2_676 ?
O2 N1 Cs1 136.41(15) . 2_676 ?
O2 N1 Ca1 57.58(12) . . ?
O2 N1 O3 116.7(2) . . ?
O3 N1 Cs1 53.41(12) . 2_676 ?
O3 N1 Ca1 59.13(12) . . ?
O1 N1 Cs1 81.95(18) . 2_676 ?
O1 N1 Ca1 179.7(2) . . ?
O1 N1 O2 122.4(2) . . ?
O1 N1 O3 120.9(2) . . ?
Ca1 O11 Cs1 107.33(7) 1_455 2_676 ?
N3 O11 Cs1 124.82(17) . 2_676 ?
N3 O11 Ca1 90.39(15) . 1_455 ?
Ca1 O9 Cs1 119.88(8) . 2_666 ?
N3 O9 Cs1 94.20(14) . 2_666 ?
N3 O9 Ca1 144.05(17) . . ?
Ca1 N3 Cs1 101.90(5) 1_455 2_666 ?
O10 N3 Cs1 62.39(13) . 2_666 ?
O10 N3 Ca1 51.77(12) . 1_455 ?
O10 N3 O11 116.9(2) . . ?
O11 N3 Cs1 146.53(16) . 2_666 ?
O11 N3 Ca1 65.46(14) . 1_455 ?
O9 N3 Cs1 65.85(13) . 2_666 ?
O9 N3 Ca1 167.65(16) . 1_455 ?
O9 N3 O10 119.3(2) . . ?
O9 N3 O11 123.7(2) . . ?
Ca1 N2 Cs1 116.00(6) . 1_544 ?
O6 N2 Cs1 174.15(18) . 1_544 ?
O6 N2 Ca1 63.68(13) . . ?
O6 N2 O8 118.0(2) . . ?
O8 N2 Cs1 62.01(13) . 1_544 ?
O8 N2 Ca1 54.30(12) . . ?
O7 N2 Cs1 58.61(15) . 1_544 ?
O7 N2 Ca1 174.60(18) . . ?
O7 N2 O6 121.6(2) . . ?
O7 N2 O8 120.4(2) . . ?
Cs1 O1 Cs1 121.06(8) . 2_676 ?
N1 O1 Cs1 79.66(17) . 2_676 ?
N1 O1 Cs1 141.2(2) . . ?
N2 O7 Cs1 101.93(16) . 1_544 ?

loop_
_geom_bond_atom_site_label_1
_geom_bond_atom_site_label_2
_geom_bond_distance
_geom_bond_site_symmetry_2
_geom_bond_publ_flag
Cs1 O2 3.1632(19) 2_776 ?
Cs1 O3 3.196(2) 2_676 ?
Cs1 O6 3.345(2) 2_666 ?
Cs1 O6 3.656(2) 2_766 ?
Cs1 O8 3.228(2) 1_566 ?
Cs1 O10 3.206(2) 2_666 ?
Cs1 O11 3.257(2) 2_676 ?
Cs1 O9 3.281(2) 2_666 ?
Cs1 N3 3.586(2) 2_666 ?
Cs1 N2 3.621(2) 1_566 ?
Cs1 O1 3.118(2) . ?
Cs1 O7 3.159(3) 1_566 ?
Ca1 O2 2.4985(19) . ?
Ca1 O3 2.5309(19) . ?
Ca1 O5 2.3655(19) . ?
Ca1 O6 2.683(2) . ?
Ca1 O8 2.479(2) . ?
Ca1 O10 2.467(2) 1_655 ?
Ca1 O4 2.3809(18) . ?
Ca1 N1 2.935(2) . ?
Ca1 O11 2.759(3) 1_655 ?
Ca1 O9 2.3893(19) . ?
Ca1 N3 3.033(2) 1_655 ?
Ca1 N2 2.992(2) . ?
O2 N1 1.254(3) . ?
O3 N1 1.265(3) . ?
O5 H5A 0.9150 . ?
O5 H5B 0.9151 . ?
O6 N2 1.243(3) . ?
O8 N2 1.254(3) . ?
O10 N3 1.237(3) . ?
O4 H4A 0.8708 . ?
O4 H4B 0.8710 . ?
N1 O1 1.214(3) . ?
O11 N3 1.241(3) . ?
O9 N3 1.227(3) . ?
N2 O7 1.233(3) . ?

loop_
_geom_torsion_atom_site_label_1
_geom_torsion_atom_site_label_2
_geom_torsion_atom_site_label_3
_geom_torsion_atom_site_label_4
_geom_torsion
_geom_torsion_site_symmetry_1
_geom_torsion_site_symmetry_2
_geom_torsion_site_symmetry_3
_geom_torsion_site_symmetry_4
_geom_torsion_publ_flag
Cs1 O2 N1 Cs1 66.5(2) 2_776 . . 2_676 ?
Cs1 O2 N1 Ca1 130.99(16) 2_776 . . . ?
Cs1 O2 N1 O3 130.46(18) 2_776 . . . ?
Cs1 O2 N1 O1 -48.6(3) 2_776 . . . ?
Cs1 O3 N1 Ca1 -130.03(12) 2_676 . . . ?
Cs1 O3 N1 O2 -129.51(18) 2_676 . . . ?
Cs1 O3 N1 O1 49.6(3) 2_676 . . . ?
Cs1 O6 N2 Ca1 111.08(12) 2_666 . . . ?
Cs1 O6 N2 Ca1 -107.98(8) 2_766 . . . ?
Cs1 O6 N2 O8 -108.0(2) 2_766 . . . ?
Cs1 O6 N2 O8 111.1(2) 2_666 . . . ?
Cs1 O6 N2 O7 73.1(3) 2_766 . . . ?
Cs1 O6 N2 O7 -67.8(3) 2_666 . . . ?
Cs1 O8 N2 Ca1 -173.35(14) 1_544 . . . ?
Cs1 O8 N2 O6 -173.4(2) 1_544 . . . ?
Cs1 O8 N2 O7 5.5(3) 1_544 . . . ?
Cs1 O10 N3 Ca1 135.11(15) 2_666 . . 1_455 ?
Cs1 O10 N3 O11 142.21(19) 2_666 . . . ?
Cs1 O10 N3 O9 -34.5(2) 2_666 . . . ?
Cs1 N1 O1 Cs1 127.6(3) 2_676 . . . ?
Cs1 O11 N3 Cs1 -174.66(14) 2_676 . . 2_666 ?
Cs1 O11 N3 Ca1 111.57(16) 2_676 . . 1_455 ?
Cs1 O11 N3 O10 105.4(2) 2_676 . . . ?
Cs1 O11 N3 O9 -78.0(3) 2_676 . . . ?
Cs1 O9 N3 Ca1 -7.9(10) 2_666 . . 1_455 ?
Cs1 O9 N3 O10 33.4(2) 2_666 . . . ?
Cs1 O9 N3 O11 -143.1(2) 2_666 . . . ?
Ca1 O2 N1 Cs1 -64.5(2) . . . 2_676 ?
Ca1 O2 N1 O3 -0.5(2) . . . . ?
Ca1 O2 N1 O1 -179.6(2) . . . . ?
Ca1 O3 N1 Cs1 130.03(12) . . . 2_676 ?
Ca1 O3 N1 O2 0.5(2) . . . . ?
Ca1 O3 N1 O1 179.6(2) . . . . ?
Ca1 O6 N2 O8 0.0(2) . . . . ?
Ca1 O6 N2 O7 -178.9(3) . . . . ?
Ca1 O8 N2 Cs1 173.35(14) . . . 1_544 ?
Ca1 O8 N2 O6 0.0(3) . . . . ?
Ca1 O8 N2 O7 178.9(3) . . . . ?
Ca1 O10 N3 Cs1 -135.11(15) 1_455 . . 2_666 ?
Ca1 O10 N3 O11 7.1(3) 1_455 . . . ?
Ca1 O10 N3 O9 -169.65(19) 1_455 . . . ?
Ca1 O11 N3 Cs1 73.8(3) 1_455 . . 2_666 ?
Ca1 O11 N3 O10 -6.1(2) 1_455 . . . ?
Ca1 O11 N3 O9 170.5(2) 1_455 . . . ?
Ca1 O9 N3 Cs1 -162.2(4) . . . 2_666 ?
Ca1 O9 N3 Ca1 -170.0(6) . . . 1_455 ?
Ca1 O9 N3 O10 -128.7(3) . . . . ?
Ca1 O9 N3 O11 54.7(5) . . . . ?
O2 N1 O1 Cs1 -91.5(4) . . . . ?
O2 N1 O1 Cs1 140.9(2) . . . 2_676 ?
O3 N1 O1 Cs1 89.4(4) . . . . ?
O3 N1 O1 Cs1 -38.1(2) . . . 2_676 ?
O6 N2 O7 Cs1 173.1(2) . . . 1_544 ?
O8 N2 O7 Cs1 -5.7(3) . . . 1_544 ?
